data_1551242
loop_
_publ_author_name
'S\'anchez-Viveros, Jos\'e Manuel'
'Bucio-Ortega, Job'
'Ortiz-Pastrana, Naytz\'e'
'Olgu\'in, Juan'

_publ_section_title
;
 Mononuclear complexes of FeII, CoII and CoIII containing imine-based
 ligands of 8-aminoquinoline and 7-aminoindazole: spin state tuning of
 FeII complexes in solution
;
_journal_issue 25
_journal_name_full 'New Journal of Chemistry'
_journal_page_first 9776
_journal_paper_doi 10.1039/C9NJ01622H
_journal_volume 43
_journal_year 2019
_chemical_formula_moiety 'C60 H66 B4 Co2 F16 N16 O5'
_chemical_formula_sum 'C60 H66 B4 Co2 F16 N16 O5'
_chemical_formula_weight 1556.38
_space_group_crystal_system monoclinic
_space_group_IT_number 15
_space_group_name_Hall '-C 2yc'
_space_group_name_H-M_alt 'C 1 2/c 1'
_symmetry_space_group_name_Hall '-C 2yc'
_symmetry_space_group_name_H-M 'C 1 2/c 1'
_atom_sites_solution_hydrogens mixed
_atom_sites_solution_primary direct
_atom_sites_solution_secondary difmap
_audit_creation_method SHELXL-2017/1
_audit_update_record
;
2019-05-29 deposited with the CCDC.    2019-06-04 downloaded from the CCDC.
;
_cell_angle_alpha 90
_cell_angle_beta 119.63(2)
_cell_angle_gamma 90
_cell_formula_units_Z 2
_cell_length_a 21.699(9)
_cell_length_b 12.540(4)
_cell_length_c 15.873(8)
_cell_measurement_reflns_used 9789
_cell_measurement_temperature 166(2)
_cell_measurement_theta_max 26.44
_cell_measurement_theta_min 2.66
_cell_volume 3754(3)
_computing_cell_refinement 'Bruker SAINT'
_computing_data_collection 'Bruker APEX2'
_computing_data_reduction 'Bruker SAINT'
_computing_molecular_graphics 'Bruker SHELXTL'
_computing_publication_material 'Bruker SHELXTL'
_computing_structure_refinement 'SHELXL-2017/1 (Sheldrick, 2017)'
_computing_structure_solution 'SHELXT 2014/5 (Sheldrick, 2014)'
_diffrn_ambient_temperature 166(2)
_diffrn_measured_fraction_theta_full 0.995
_diffrn_measured_fraction_theta_max 0.990
_diffrn_measurement_device_type 'Bruker D8 VENTURE diffractometer'
_diffrn_measurement_method '\f and \w scans'
_diffrn_radiation_monochromator 'multilayer mirror'
_diffrn_radiation_type MoK\a
_diffrn_radiation_wavelength 0.71073
_diffrn_reflns_av_R_equivalents 0.0784
_diffrn_reflns_av_unetI/netI 0.0237
_diffrn_reflns_Laue_measured_fraction_full 0.995
_diffrn_reflns_Laue_measured_fraction_max 0.990
_diffrn_reflns_limit_h_max 29
_diffrn_reflns_limit_h_min -29
_diffrn_reflns_limit_k_max 17
_diffrn_reflns_limit_k_min -17
_diffrn_reflns_limit_l_max 21
_diffrn_reflns_limit_l_min -21
_diffrn_reflns_number 136569
_diffrn_reflns_point_group_measured_fraction_full 0.995
_diffrn_reflns_point_group_measured_fraction_max 0.990
_diffrn_reflns_theta_full 25.242
_diffrn_reflns_theta_max 28.907
_diffrn_reflns_theta_min 2.953
_diffrn_source 'microfocus sealed tube'
_diffrn_source_type 'Incoatec I\mS HB'
_exptl_absorpt_coefficient_mu 0.537
_exptl_absorpt_correction_T_max 0.7458
_exptl_absorpt_correction_T_min 0.6754
_exptl_absorpt_correction_type multi-scan
_exptl_absorpt_process_details '(Sheldrick, 2012)'
_exptl_crystal_colour red
_exptl_crystal_density_diffrn 1.377
_exptl_crystal_density_meas ?
_exptl_crystal_density_method 'not measured'
_exptl_crystal_description block
_exptl_crystal_F_000 1592
_exptl_crystal_recrystallization_method 'Re-crystallisation from solvent: methanol/diethyl ether'
_exptl_crystal_size_max 0.460
_exptl_crystal_size_mid 0.300
_exptl_crystal_size_min 0.200
_exptl_transmission_factor_max 0.7458
_exptl_transmission_factor_min 0.6754
_refine_diff_density_max 0.604
_refine_diff_density_min -0.585
_refine_diff_density_rms 0.070
_refine_ls_extinction_method none
_refine_ls_goodness_of_fit_ref 1.038
_refine_ls_hydrogen_treatment mixed
_refine_ls_matrix_type full
_refine_ls_number_parameters 279
_refine_ls_number_reflns 4894
_refine_ls_number_restraints 21
_refine_ls_restrained_S_all 1.058
_refine_ls_R_factor_all 0.0692
_refine_ls_R_factor_gt 0.0540
_refine_ls_shift/su_max 0.000
_refine_ls_shift/su_mean 0.000
_refine_ls_structure_factor_coef Fsqd
_refine_ls_weighting_details 'w=1/[\s^2^(Fo^2^)+(0.1076P)^2^+2.1227P] where P=(Fo^2^+2Fc^2^)/3'
_refine_ls_weighting_scheme calc
_refine_ls_wR_factor_gt 0.1564
_refine_ls_wR_factor_ref 0.1683
_reflns_Friedel_coverage 0.000
_reflns_number_gt 3948
_reflns_number_total 4894
_reflns_threshold_expression 'I > 2\s(I)'
_cod_data_source_file c9nj01622h2.cif
_cod_data_source_block ICQ02
_cod_depositor_comments
;
The following automatic conversions were performed:

'_exptl_crystal_density_meas' value 'not measured' was changed to '?'
- the value is perceived as not measured.

Automatic conversion script
Id: cif_fix_values 4973 2017-02-22 13:04:09Z antanas 

 Adding full bibliography for 1551241--1551243.cif.
;
_cod_database_code 1551242
_shelx_shelxl_version_number 2017/1
_shelx_space_group_comment
;
The symmetry employed for this shelxl refinement is uniquely defined
by the following loop, which should always be used as a source of
symmetry information in preference to the above space-group names.
They are only intended as comments.
;
_shelx_estimated_absorpt_t_min 0.790
_shelx_estimated_absorpt_t_max 0.900

loop_
_space_group_symop_operation_xyz
'x, y, z'
'-x, y, -z+1/2'
'x+1/2, y+1/2, z'
'-x+1/2, y+1/2, -z+1/2'
'-x, -y, -z'
'x, -y, z-1/2'
'-x+1/2, -y+1/2, -z'
'x+1/2, -y+1/2, z-1/2'

loop_
_atom_site_label
_atom_site_type_symbol
_atom_site_fract_x
_atom_site_fract_y
_atom_site_fract_z
_atom_site_U_iso_or_equiv
_atom_site_adp_type
_atom_site_occupancy
_atom_site_site_symmetry_order
_atom_site_calc_flag
_atom_site_refinement_flags_posn
_atom_site_refinement_flags_adp
_atom_site_refinement_flags_occupancy
_atom_site_disorder_assembly
_atom_site_disorder_group
Co1 Co 0.500000 0.38494(3) 0.250000 0.03790(15) Uani 1 2 d S T P . .
F1 F 0.39986(12) 0.8865(2) 0.4378(2) 0.1180(10) Uani 1 1 d . . . . .
B1 B 0.33560(18) 0.8500(3) 0.4163(3) 0.0704(9) Uani 1 1 d . . . . .
N1 N 0.49112(9) 0.50085(14) 0.34273(13) 0.0456(4) Uani 1 1 d . . . . .
N2 N 0.44871(11) 0.56994(18) 0.35455(16) 0.0555(5) Uani 1 1 d . . . . .
H2 H 0.402740 0.574304 0.314672 0.067 Uiso 1 1 calc R U . . .
N3 N 0.60468(9) 0.39020(13) 0.36566(12) 0.0401(4) Uani 1 1 d . . . . .
C3 C 0.48324(17) 0.6310(2) 0.4326(2) 0.0630(7) Uani 1 1 d . . . . .
H3 H 0.463033 0.684481 0.453869 0.076 Uiso 1 1 calc R U . . .
C5 C 0.61935(17) 0.6307(2) 0.5602(2) 0.0665(7) Uani 1 1 d . . . . .
H5 H 0.621035 0.685266 0.602835 0.080 Uiso 1 1 calc R U . . .
N4 N 0.55253(9) 0.25864(14) 0.22004(12) 0.0421(4) Uani 1 1 d . . . . .
C4 C 0.55440(15) 0.60230(19) 0.47742(19) 0.0541(6) Uani 1 1 d . . . . .
C8 C 0.61794(11) 0.46771(17) 0.43590(14) 0.0436(4) Uani 1 1 d . . . . .
C7 C 0.68016(13) 0.4965(2) 0.51590(17) 0.0551(6) Uani 1 1 d . . . . .
H7 H 0.723278 0.462309 0.529927 0.066 Uiso 1 1 calc R U . . .
C6 C 0.67978(16) 0.5774(2) 0.57749(19) 0.0666(7) Uani 1 1 d . . . . .
H6 H 0.723266 0.595862 0.633339 0.080 Uiso 1 1 calc R U . . .
C9 C 0.55566(11) 0.52096(17) 0.41775(14) 0.0435(4) Uani 1 1 d . . . . .
C15 C 0.52304(13) 0.1890(2) 0.14841(18) 0.0533(5) Uani 1 1 d . . . . .
H15 H 0.474075 0.195802 0.102382 0.064 Uiso 1 1 calc R U . . .
C14 C 0.56116(18) 0.1063(2) 0.1382(2) 0.0686(8) Uani 1 1 d . . . . .
H14 H 0.538678 0.056607 0.086633 0.082 Uiso 1 1 calc R U . . .
C13 C 0.63203(18) 0.0977(2) 0.2042(2) 0.0705(8) Uani 1 1 d . . . . .
H13 H 0.659318 0.042037 0.198169 0.085 Uiso 1 1 calc R U . . .
C12 C 0.66358(14) 0.1698(2) 0.2791(2) 0.0594(6) Uani 1 1 d . . . . .
H12 H 0.712716 0.165376 0.324993 0.071 Uiso 1 1 calc R U . . .
C11 C 0.62194(12) 0.24863(17) 0.28559(15) 0.0433(4) Uani 1 1 d . . . . .
C10 C 0.64913(11) 0.32489(17) 0.36528(15) 0.0439(5) Uani 1 1 d . . . . .
H10 H 0.697589 0.325607 0.414333 0.053 Uiso 1 1 calc R U . . .
C20 C 0.2800(3) 0.6516(4) 0.1535(4) 0.1220(16) Uani 1 1 d . . . . .
H1A H 0.301286 0.658800 0.111909 0.183 Uiso 1 1 calc R U . . .
H1B H 0.289494 0.716107 0.192928 0.183 Uiso 1 1 calc R U . . .
H1C H 0.228629 0.641873 0.113121 0.183 Uiso 1 1 calc R U . . .
O1 O 0.30833(14) 0.5658(2) 0.2125(2) 0.1061(9) Uani 1 1 d D . . . .
H1 H 0.297(5) 0.493(2) 0.194(6) 0.28(5) Uiso 1 1 d D . . . .
F2A F 0.2815(3) 0.8891(4) 0.3348(5) 0.0807(16) Uani 0.626(12) 1 d . . P A 1
F3A F 0.3218(2) 0.8685(7) 0.4925(3) 0.122(3) Uani 0.626(12) 1 d . . P A 1
F4A F 0.3391(4) 0.7426(5) 0.4114(8) 0.147(3) Uani 0.626(12) 1 d . . P A 1
F2B F 0.3276(6) 0.7709(10) 0.4512(9) 0.137(6) Uani 0.374(12) 1 d . U P A 2
F3B F 0.3050(8) 0.9365(10) 0.4327(16) 0.182(7) Uani 0.374(12) 1 d . U P A 2
F4B F 0.2912(10) 0.8572(16) 0.3205(13) 0.193(8) Uani 0.374(12) 1 d . U P A 2
O30 O 0.500000 0.1039(11) 0.750000 0.145(4) Uani 0.5 2 d DS T P . .
C31 C 0.4483(7) 0.1767(12) 0.6936(12) 0.197(7) Uani 0.5 1 d D . P . .
H31A H 0.467429 0.231433 0.667763 0.236 Uiso 0.5 1 calc R U P . .
H31B H 0.429303 0.212475 0.731544 0.236 Uiso 0.5 1 calc R U P . .
C32 C 0.3931(9) 0.1133(10) 0.6148(11) 0.157(5) Uani 0.5 1 d D . P . .
H32A H 0.397673 0.038435 0.634810 0.236 Uiso 0.5 1 calc R U P . .
H32B H 0.398507 0.118928 0.557141 0.236 Uiso 0.5 1 calc R U P . .
H32C H 0.346331 0.140037 0.599610 0.236 Uiso 0.5 1 calc R U P . .

loop_
_atom_site_aniso_label
_atom_site_aniso_U_11
_atom_site_aniso_U_22
_atom_site_aniso_U_33
_atom_site_aniso_U_23
_atom_site_aniso_U_13
_atom_site_aniso_U_12
Co1 0.0352(2) 0.0394(2) 0.0339(2) 0.000 0.01314(16) 0.000
F1 0.0630(12) 0.147(2) 0.1235(19) 0.0557(16) 0.0306(12) -0.0083(12)
B1 0.0528(16) 0.072(2) 0.077(2) 0.0185(17) 0.0251(15) 0.0045(15)
N1 0.0445(9) 0.0463(10) 0.0442(9) -0.0025(7) 0.0206(8) 0.0021(8)
N2 0.0497(11) 0.0559(12) 0.0622(12) -0.0060(10) 0.0286(9) 0.0054(9)
N3 0.0389(8) 0.0400(9) 0.0362(8) -0.0001(6) 0.0146(7) -0.0004(7)
C3 0.0708(17) 0.0557(14) 0.0699(17) -0.0157(12) 0.0405(14) 0.0000(12)
C5 0.0757(18) 0.0671(16) 0.0550(14) -0.0247(12) 0.0310(14) -0.0167(14)
N4 0.0430(9) 0.0417(9) 0.0425(9) -0.0020(7) 0.0219(7) -0.0008(7)
C4 0.0646(15) 0.0499(12) 0.0532(13) -0.0098(10) 0.0332(12) -0.0073(10)
C8 0.0468(11) 0.0424(10) 0.0361(9) -0.0013(8) 0.0164(8) -0.0041(8)
C7 0.0484(12) 0.0586(14) 0.0443(11) -0.0022(10) 0.0121(10) -0.0037(10)
C6 0.0638(16) 0.0720(17) 0.0457(12) -0.0164(12) 0.0130(11) -0.0165(14)
C9 0.0478(11) 0.0422(10) 0.0394(10) -0.0025(8) 0.0206(9) -0.0040(8)
C15 0.0540(12) 0.0538(13) 0.0532(12) -0.0119(10) 0.0272(10) -0.0058(10)
C14 0.078(2) 0.0594(16) 0.0738(18) -0.0221(13) 0.0420(16) -0.0045(13)
C13 0.0796(19) 0.0566(15) 0.085(2) -0.0115(13) 0.0484(17) 0.0119(13)
C12 0.0565(13) 0.0582(15) 0.0644(15) 0.0022(12) 0.0305(12) 0.0129(11)
C11 0.0457(10) 0.0410(10) 0.0454(10) 0.0027(8) 0.0241(9) 0.0034(8)
C10 0.0373(10) 0.0481(11) 0.0409(10) 0.0044(8) 0.0153(8) 0.0034(8)
C20 0.121(4) 0.119(4) 0.123(4) 0.022(3) 0.058(3) 0.031(3)
O1 0.0625(14) 0.0885(19) 0.127(2) 0.0009(17) 0.0164(14) 0.0005(13)
F2A 0.0544(18) 0.088(3) 0.081(3) 0.044(2) 0.0184(19) 0.0162(17)
F3A 0.089(3) 0.197(7) 0.080(3) 0.008(3) 0.043(2) -0.008(3)
F4A 0.122(4) 0.068(2) 0.224(8) 0.021(4) 0.065(5) 0.018(2)
F2B 0.117(7) 0.127(9) 0.124(8) 0.099(7) 0.026(5) -0.012(6)
F3B 0.207(10) 0.132(8) 0.260(16) -0.017(9) 0.156(10) 0.010(7)
F4B 0.173(12) 0.225(14) 0.092(7) 0.027(8) -0.002(7) -0.063(10)
O30 0.127(9) 0.184(12) 0.135(9) 0.000 0.074(8) 0.000
C31 0.156(13) 0.23(2) 0.223(19) 0.030(15) 0.109(14) 0.014(13)
C32 0.169(14) 0.136(11) 0.135(11) -0.009(7) 0.051(10) 0.015(9)

loop_
_atom_type_symbol
_atom_type_description
_atom_type_scat_dispersion_real
_atom_type_scat_dispersion_imag
_atom_type_scat_source
C C 0.0033 0.0016 'International Tables Vol C Tables 4.2.6.8 and 6.1.1.4'
H H 0.0000 0.0000 'International Tables Vol C Tables 4.2.6.8 and 6.1.1.4'
N N 0.0061 0.0033 'International Tables Vol C Tables 4.2.6.8 and 6.1.1.4'
Co Co 0.3494 0.9721 'International Tables Vol C Tables 4.2.6.8 and 6.1.1.4'
B B 0.0013 0.0007 'International Tables Vol C Tables 4.2.6.8 and 6.1.1.4'
F F 0.0171 0.0103 'International Tables Vol C Tables 4.2.6.8 and 6.1.1.4'
O O 0.0106 0.0060 'International Tables Vol C Tables 4.2.6.8 and 6.1.1.4'

loop_
_geom_angle_atom_site_label_1
_geom_angle_atom_site_label_2
_geom_angle_atom_site_label_3
_geom_angle
_geom_angle_site_symmetry_1
_geom_angle_site_symmetry_3
N3 Co1 N3 176.40(9) . 2_655
N3 Co1 N4 75.67(7) . .
N3 Co1 N4 107.10(7) 2_655 .
N3 Co1 N4 107.10(7) . 2_655
N3 Co1 N4 75.67(7) 2_655 2_655
N4 Co1 N4 84.39(10) . 2_655
N3 Co1 N1 78.70(7) . .
N3 Co1 N1 98.82(7) 2_655 .
N4 Co1 N1 153.35(7) . .
N4 Co1 N1 96.36(7) 2_655 .
N3 Co1 N1 98.82(7) . 2_655
N3 Co1 N1 78.70(7) 2_655 2_655
N4 Co1 N1 96.36(7) . 2_655
N4 Co1 N1 153.35(7) 2_655 2_655
N1 Co1 N1 94.63(11) . 2_655
F2B B1 F1 122.6(6) . .
F2A B1 F1 115.2(4) . .
F2B B1 F4B 113.3(10) . .
F1 B1 F4B 109.8(9) . .
F2A B1 F4A 110.9(6) . .
F1 B1 F4A 105.8(5) . .
F2B B1 F3B 112.2(9) . .
F1 B1 F3B 102.9(6) . .
F4B B1 F3B 91.0(10) . .
F2A B1 F3A 108.3(4) . .
F1 B1 F3A 111.3(4) . .
F4A B1 F3A 104.9(5) . .
C9 N1 N2 103.99(18) . .
C9 N1 Co1 109.19(14) . .
N2 N1 Co1 146.48(15) . .
C3 N2 N1 113.1(2) . .
C3 N2 H2 123.4 . .
N1 N2 H2 123.4 . .
C10 N3 C8 126.60(18) . .
C10 N3 Co1 118.18(14) . .
C8 N3 Co1 115.23(14) . .
N2 C3 C4 107.4(2) . .
N2 C3 H3 126.3 . .
C4 C3 H3 126.3 . .
C6 C5 C4 118.5(2) . .
C6 C5 H5 120.8 . .
C4 C5 H5 120.8 . .
C15 N4 C11 118.91(19) . .
C15 N4 Co1 126.63(16) . .
C11 N4 Co1 114.36(13) . .
C3 C4 C9 103.3(2) . .
C3 C4 C5 138.8(2) . .
C9 C4 C5 117.8(3) . .
C7 C8 N3 130.1(2) . .
C7 C8 C9 118.3(2) . .
N3 C8 C9 111.69(18) . .
C8 C7 C6 119.4(2) . .
C8 C7 H7 120.3 . .
C6 C7 H7 120.3 . .
C5 C6 C7 122.9(2) . .
C5 C6 H6 118.5 . .
C7 C6 H6 118.5 . .
N1 C9 C4 112.1(2) . .
N1 C9 C8 124.76(19) . .
C4 C9 C8 123.1(2) . .
N4 C15 C14 122.2(2) . .
N4 C15 H15 118.9 . .
C14 C15 H15 118.9 . .
C13 C14 C15 118.6(3) . .
C13 C14 H14 120.7 . .
C15 C14 H14 120.7 . .
C14 C13 C12 119.9(3) . .
C14 C13 H13 120.1 . .
C12 C13 H13 120.1 . .
C11 C12 C13 118.1(3) . .
C11 C12 H12 120.9 . .
C13 C12 H12 120.9 . .
N4 C11 C12 122.2(2) . .
N4 C11 C10 115.28(18) . .
C12 C11 C10 122.5(2) . .
N3 C10 C11 116.46(18) . .
N3 C10 H10 121.8 . .
C11 C10 H10 121.8 . .
O1 C20 H1A 109.5 . .
O1 C20 H1B 109.5 . .
H1A C20 H1B 109.5 . .
O1 C20 H1C 109.5 . .
H1A C20 H1C 109.5 . .
H1B C20 H1C 109.5 . .
C20 O1 H1 126(6) . .
C31 O30 C31 97.1(16) 2_656 .
O30 C31 C32 104.7(12) . .
O30 C31 H31A 110.8 . .
C32 C31 H31A 110.8 . .
O30 C31 H31B 110.8 . .
C32 C31 H31B 110.8 . .
H31A C31 H31B 108.9 . .
C31 C32 H32A 109.5 . .
C31 C32 H32B 109.5 . .
H32A C32 H32B 109.5 . .
C31 C32 H32C 109.5 . .
H32A C32 H32C 109.5 . .
H32B C32 H32C 109.5 . .

loop_
_geom_bond_atom_site_label_1
_geom_bond_atom_site_label_2
_geom_bond_distance
_geom_bond_site_symmetry_2
Co1 N3 2.100(2) .
Co1 N3 2.100(2) 2_655
Co1 N4 2.1377(18) .
Co1 N4 2.1377(18) 2_655
Co1 N1 2.1439(19) .
Co1 N1 2.1439(19) 2_655
F1 B1 1.341(4) .
B1 F2B 1.190(8) .
B1 F2A 1.338(6) .
B1 F4B 1.342(17) .
B1 F4A 1.353(7) .
B1 F3B 1.362(11) .
B1 F3A 1.403(6) .
N1 C9 1.339(3) .
N1 N2 1.343(3) .
N2 C3 1.328(4) .
N2 H2 0.8800 .
N3 C10 1.267(3) .
N3 C8 1.398(3) .
C3 C4 1.391(4) .
C3 H3 0.9500 .
C5 C6 1.373(5) .
C5 C4 1.417(4) .
C5 H5 0.9500 .
N4 C15 1.322(3) .
N4 C11 1.348(3) .
C4 C9 1.401(3) .
C8 C7 1.368(3) .
C8 C9 1.404(3) .
C7 C6 1.412(4) .
C7 H7 0.9500 .
C6 H6 0.9500 .
C15 C14 1.384(4) .
C15 H15 0.9500 .
C14 C13 1.371(5) .
C14 H14 0.9500 .
C13 C12 1.377(4) .
C13 H13 0.9500 .
C12 C11 1.377(3) .
C12 H12 0.9500 .
C11 C10 1.458(3) .
C10 H10 0.9500 .
C20 O1 1.358(6) .
C20 H1A 0.9800 .
C20 H1B 0.9800 .
C20 H1C 0.9800 .
O1 H1 0.956(10) .
O30 C31 1.378(9) 2_656
O30 C31 1.378(9) .
C31 C32 1.466(9) .
C31 H31A 0.9900 .
C31 H31B 0.9900 .
C32 H32A 0.9800 .
C32 H32B 0.9800 .
C32 H32C 0.9800 .

loop_
_geom_hbond_atom_site_label_D
_geom_hbond_atom_site_label_H
_geom_hbond_atom_site_label_A
_geom_hbond_distance_DH
_geom_hbond_distance_HA
_geom_hbond_distance_DA
_geom_hbond_angle_DHA
_geom_hbond_site_symmetry_A
_geom_hbond_publ_flag
N2 H2 O1 0.88 1.88 2.752(4) 168.1 . yes
C3 H3 F4A^a 0.95 2.53 3.288(8) 136.4 . yes
C15 H15 F1 0.95 2.51 3.222(4) 131.3 6_565 yes
C12 H12 F4A^a 0.95 2.57 3.441(9) 152.0 3_545 yes
C10 H10 F3A^a 0.95 2.40 3.306(5) 158.3 3_545 yes
C20 H1B F4B^b 0.98 2.68 3.62(2) 161.5 . yes
C20 H1C F3B^b 0.98 2.68 3.171(17) 111.5 4_545 yes
O1 H1 F2A^a 0.956(10) 2.00(6) 2.798(5) 139(7) 4_545 yes
O1 H1 F3B^b 0.956(10) 2.24(8) 2.896(19) 125(7) 4_545 yes
O1 H1 F4B^b 0.956(10) 2.48(6) 3.26(2) 140(7) 4_545 yes

loop_
_geom_torsion_atom_site_label_1
_geom_torsion_atom_site_label_2
_geom_torsion_atom_site_label_3
_geom_torsion_atom_site_label_4
_geom_torsion
_geom_torsion_site_symmetry_1
C9 N1 N2 C3 -0.3(3) .
Co1 N1 N2 C3 -172.0(2) .
N1 N2 C3 C4 0.2(3) .
N2 C3 C4 C9 -0.1(3) .
N2 C3 C4 C5 -179.3(3) .
C6 C5 C4 C3 179.3(3) .
C6 C5 C4 C9 0.1(4) .
C10 N3 C8 C7 4.1(4) .
Co1 N3 C8 C7 -175.5(2) .
C10 N3 C8 C9 -175.5(2) .
Co1 N3 C8 C9 5.0(2) .
N3 C8 C7 C6 -179.1(2) .
C9 C8 C7 C6 0.4(4) .
C4 C5 C6 C7 0.6(5) .
C8 C7 C6 C5 -0.9(4) .
N2 N1 C9 C4 0.2(3) .
Co1 N1 C9 C4 175.39(16) .
N2 N1 C9 C8 -179.8(2) .
Co1 N1 C9 C8 -4.7(3) .
C3 C4 C9 N1 -0.1(3) .
C5 C4 C9 N1 179.4(2) .
C3 C4 C9 C8 180.0(2) .
C5 C4 C9 C8 -0.6(4) .
C7 C8 C9 N1 -179.6(2) .
N3 C8 C9 N1 0.0(3) .
C7 C8 C9 C4 0.3(3) .
N3 C8 C9 C4 180.0(2) .
C11 N4 C15 C14 -0.3(4) .
Co1 N4 C15 C14 -176.5(2) .
N4 C15 C14 C13 -0.8(5) .
C15 C14 C13 C12 0.7(5) .
C14 C13 C12 C11 0.6(5) .
C15 N4 C11 C12 1.7(3) .
Co1 N4 C11 C12 178.30(19) .
C15 N4 C11 C10 -176.5(2) .
Co1 N4 C11 C10 0.1(2) .
C13 C12 C11 N4 -1.8(4) .
C13 C12 C11 C10 176.2(2) .
C8 N3 C10 C11 177.82(19) .
Co1 N3 C10 C11 -2.6(3) .
N4 C11 C10 N3 1.6(3) .
C12 C11 C10 N3 -176.6(2) .
C31 O30 C31 C32 168.6(17) 2_656
